data_4311245
loop_
_publ_author_name
'C. W. Liu'
'Hsien-Chung Haia'
'Chiu-Mine Hung'
'Bidyut Kumar Santra'
'Ben-Jie Liaw'
'Zhenyang Lin'
'Ju-Chun Wang'

_publ_section_title
;
 New Halide-Centered Discrete AgI8 Cubic Clusters Containing
 Diselenophosphate Ligands, {Ag8(X)[Se2P(OR)2]6}(PF6) (X = Cl, Br; R = Et,
 Pr,iPr): Syntheses, Structures, and DFT Calculations
;
_journal_name_full 'Inorganic Chemistry'
_journal_page_first 4464
_journal_page_last 4470
_journal_paper_doi 10.1021/ic049533p
_journal_volume 43
_journal_year 2004
_chemical_formula_sum 'C24 H60 Ag8 Cl F6 O12 P7 Se12'
_chemical_formula_weight 2717.44
_chemical_name_systematic
; 
 ? 
;
_space_group_IT_number 167
_symmetry_cell_setting trigonal
_symmetry_space_group_name_Hall '-R 3 2"c'
_symmetry_space_group_name_H-M 'R -3 c :H'
_atom_sites_solution_hydrogens geom
_atom_sites_solution_primary direct
_atom_sites_solution_secondary difmap
_audit_creation_method SHELXL-97
_cell_angle_alpha 90.00
_cell_angle_beta 90.00
_cell_angle_gamma 120.00
_cell_formula_units_Z 12
_cell_length_a 18.0784(15)
_cell_length_b 18.0784(15)
_cell_length_c 74.607(9)
_cell_measurement_reflns_used 866
_cell_measurement_temperature 298(2)
_cell_measurement_theta_max 24.61
_cell_measurement_theta_min 2.78
_cell_volume 21117(4)
_computing_cell_refinement 'Bruker SMART'
_computing_data_collection 'Bruker SMART'
_computing_data_reduction 'Bruker SAINT'
_computing_molecular_graphics 'Bruker SHELXTL'
_computing_publication_material 'Bruker SHELXTL'
_computing_structure_refinement 'SHELXL-97 (Sheldrick, 1997)'
_computing_structure_solution 'SHELXS-97 (Sheldrick, 1990)'
_diffrn_ambient_temperature 298(2)
_diffrn_measured_fraction_theta_full 0.986
_diffrn_measured_fraction_theta_max 0.986
_diffrn_measurement_device_type 'CCD area detector'
_diffrn_measurement_method 'phi and omega scans'
_diffrn_radiation_monochromator graphite
_diffrn_radiation_source 'fine-focus sealed tube'
_diffrn_radiation_type MoK\a
_diffrn_radiation_wavelength 0.71073
_diffrn_reflns_av_R_equivalents 0.0264
_diffrn_reflns_av_sigmaI/netI 0.0250
_diffrn_reflns_limit_h_max 20
_diffrn_reflns_limit_h_min -16
_diffrn_reflns_limit_k_max 21
_diffrn_reflns_limit_k_min -7
_diffrn_reflns_limit_l_max 48
_diffrn_reflns_limit_l_min -85
_diffrn_reflns_number 10839
_diffrn_reflns_theta_full 25.03
_diffrn_reflns_theta_max 25.03
_diffrn_reflns_theta_min 2.25
_exptl_absorpt_coefficient_mu 8.635
_exptl_absorpt_correction_T_max 0.7475
_exptl_absorpt_correction_T_min 0.3553
_exptl_absorpt_correction_type empirical
_exptl_crystal_colour colorless
_exptl_crystal_density_diffrn 2.564
_exptl_crystal_density_meas 0
_exptl_crystal_density_method 'not measured'
_exptl_crystal_description irregular
_exptl_crystal_F_000 15120
_exptl_crystal_size_max 0.52
_exptl_crystal_size_mid 0.40
_exptl_crystal_size_min 0.26
_refine_diff_density_max 0.919
_refine_diff_density_min -0.696
_refine_diff_density_rms 0.104
_refine_ls_extinction_method none
_refine_ls_goodness_of_fit_ref 1.034
_refine_ls_hydrogen_treatment mixed
_refine_ls_matrix_type full
_refine_ls_number_parameters 211
_refine_ls_number_reflns 4104
_refine_ls_number_restraints 0
_refine_ls_restrained_S_all 1.034
_refine_ls_R_factor_all 0.0766
_refine_ls_R_factor_gt 0.0476
_refine_ls_shift/su_max 0.000
_refine_ls_shift/su_mean 0.000
_refine_ls_structure_factor_coef Fsqd
_refine_ls_weighting_details 'calc w=1/[\s^2^(Fo^2^)+(0.0464P)^2^+320.4070P] where P=(Fo^2^+2Fc^2^)/3'
_refine_ls_weighting_scheme calc
_refine_ls_wR_factor_gt 0.1094
_refine_ls_wR_factor_ref 0.1250
_reflns_number_gt 2815
_reflns_number_total 4104
_reflns_threshold_expression >2sigma(I)
_cod_data_source_file ic049533psi20040409_102432_1.cif
_cod_data_source_block 1a
_cod_depositor_comments
;
The following automatic conversions were performed:
'_symmetry_cell_setting' value 'Trigonal' changed to 'trigonal' according
to '/home/saulius/struct/CIF-dictionaries/cif_core.dic' dictionary named
'cif_core.dic' version 2.4.1 from 2010-06-29.

Automatic conversion script
Id: cif_fix_enum 1527 2010-12-29 10:47:43Z saulius 
;
_cod_original_cell_volume 21117(3)
_cod_original_sg_symbol_H-M 'R -3 c'
_cod_database_code 4311245

loop_
_symmetry_equiv_pos_as_xyz
'x, y, z'
'-y, x-y, z'
'-x+y, -x, z'
'y, x, -z+1/2'
'x-y, -y, -z+1/2'
'-x, -x+y, -z+1/2'
'x+2/3, y+1/3, z+1/3'
'-y+2/3, x-y+1/3, z+1/3'
'-x+y+2/3, -x+1/3, z+1/3'
'y+2/3, x+1/3, -z+5/6'
'x-y+2/3, -y+1/3, -z+5/6'
'-x+2/3, -x+y+1/3, -z+5/6'
'x+1/3, y+2/3, z+2/3'
'-y+1/3, x-y+2/3, z+2/3'
'-x+y+1/3, -x+2/3, z+2/3'
'y+1/3, x+2/3, -z+7/6'
'x-y+1/3, -y+2/3, -z+7/6'
'-x+1/3, -x+y+2/3, -z+7/6'
'-x, -y, -z'
'y, -x+y, -z'
'x-y, x, -z'
'-y, -x, z-1/2'
'-x+y, y, z-1/2'
'x, x-y, z-1/2'
'-x+2/3, -y+1/3, -z+1/3'
'y+2/3, -x+y+1/3, -z+1/3'
'x-y+2/3, x+1/3, -z+1/3'
'-y+2/3, -x+1/3, z-1/6'
'-x+y+2/3, y+1/3, z-1/6'
'x+2/3, x-y+1/3, z-1/6'
'-x+1/3, -y+2/3, -z+2/3'
'y+1/3, -x+y+2/3, -z+2/3'
'x-y+1/3, x+2/3, -z+2/3'
'-y+1/3, -x+2/3, z+1/6'
'-x+y+1/3, y+2/3, z+1/6'
'x+1/3, x-y+2/3, z+1/6'

loop_
_atom_site_label
_atom_site_type_symbol
_atom_site_fract_x
_atom_site_fract_y
_atom_site_fract_z
_atom_site_U_iso_or_equiv
_atom_site_adp_type
_atom_site_occupancy
_atom_site_symmetry_multiplicity
_atom_site_calc_flag
_atom_site_refinement_flags
_atom_site_disorder_assembly
_atom_site_disorder_group
Ag1 Ag 0.3333 0.6667 0.049688(16) 0.0657(3) Uani 1 3 d S . .
Ag2 Ag 0.46645(6) 0.82252(5) 0.101772(11) 0.0868(3) Uani 1 1 d . . .
Ag3 Ag 0.30019(6) 0.80464(5) 0.076825(10) 0.0857(3) Uani 1 1 d . . .
Ag4 Ag 0.3333 0.6667 0.12796(2) 0.0955(5) Uani 1 3 d S . .
Se1 Se 0.46266(7) 0.91904(6) 0.076135(13) 0.0807(3) Uani 1 1 d . . .
Se2 Se 0.49726(6) 0.76737(6) 0.046472(12) 0.0655(3) Uani 1 1 d . . .
Se3 Se 0.20984(8) 0.80188(8) 0.104062(14) 0.0865(3) Uani 1 1 d . . .
Se4 Se 0.39701(8) 0.82939(8) 0.132331(14) 0.0926(4) Uani 1 1 d . . .
Cl1 Cl 0.3333 0.6667 0.08878(4) 0.0539(8) Uani 1 3 d S . .
P1 P 0.49986(16) 0.88638(15) 0.05100(3) 0.0690(6) Uani 1 1 d . . .
P2 P 0.3004(2) 0.86108(19) 0.12564(4) 0.0888(8) Uani 1 1 d . . .
O1 O 0.3522(11) 0.9583(7) 0.1231(2) 0.234(8) Uani 1 1 d . . .
O2 O 0.2507(7) 0.8597(7) 0.14263(12) 0.135(3) Uani 1 1 d . . .
O3 O 0.5953(5) 0.9554(5) 0.04640(11) 0.107(2) Uani 1 1 d . . .
O4 O 0.4407(5) 0.8962(5) 0.03715(9) 0.088(2) Uani 1 1 d . . .
C1 C 0.4369(11) 1.0992(10) 0.1151(4) 0.238(13) Uani 1 1 d . . .
H1A H 0.4245 1.1282 0.1058 0.356 Uiso 1 1 calc R . .
H1B H 0.4899 1.1013 0.1125 0.356 Uiso 1 1 calc R . .
H1C H 0.4412 1.1266 0.1264 0.356 Uiso 1 1 calc R . .
C2 C 0.1854(15) 0.7844(11) 0.1504(2) 0.176(9) Uani 1 1 d . . .
H2A H 0.2112 0.7558 0.1566 0.211 Uiso 1 1 calc R . .
H2B H 0.1498 0.7468 0.1409 0.211 Uiso 1 1 calc R . .
C3 C 0.1317(11) 0.7973(13) 0.16290(17) 0.158(7) Uani 1 1 d . . .
H3A H 0.0885 0.7431 0.1675 0.237 Uiso 1 1 calc R . .
H3B H 0.1052 0.8250 0.1569 0.237 Uiso 1 1 calc R . .
H3C H 0.1659 0.8325 0.1727 0.237 Uiso 1 1 calc R . .
C4 C 0.3847(11) 0.9028(13) 0.00823(19) 0.174(8) Uani 1 1 d . . .
H4A H 0.3815 0.8870 -0.0042 0.261 Uiso 1 1 calc R . .
H4B H 0.4111 0.9638 0.0092 0.261 Uiso 1 1 calc R . .
H4C H 0.3281 0.8766 0.0132 0.261 Uiso 1 1 calc R . .
C5 C 0.3732(15) 1.0166(12) 0.1159(3) 0.204(10) Uani 1 1 d . . .
H5A H 0.3234 1.0233 0.1168 0.245 Uiso 1 1 calc R . .
H5B H 0.3723 0.9982 0.1037 0.245 Uiso 1 1 calc R . .
C6 C 0.7091(10) 1.0945(10) 0.0428(3) 0.231(12) Uani 1 1 d . . .
H6A H 0.7259 1.1534 0.0446 0.347 Uiso 1 1 calc R . .
H6B H 0.7128 1.0846 0.0303 0.347 Uiso 1 1 calc R . .
H6C H 0.7463 1.0811 0.0495 0.347 Uiso 1 1 calc R . .
C7 C 0.6293(10) 1.0454(9) 0.0483(3) 0.186(9) Uani 1 1 d . . .
H7A H 0.5930 1.0612 0.0418 0.224 Uiso 1 1 calc R . .
H7B H 0.6264 1.0576 0.0609 0.224 Uiso 1 1 calc R . .
C8 C 0.4361(9) 0.8734(9) 0.01823(14) 0.115(4) Uani 1 1 d . . .
H8A H 0.4102 0.8119 0.0171 0.138 Uiso 1 1 calc R . .
H8B H 0.4932 0.8996 0.0132 0.138 Uiso 1 1 calc R . .
P3 P 0.3333 0.6667 -0.02287(15) 0.217(6) Uani 1 3 d S . .
F1 F 0.3919(14) 0.652(2) -0.0321(4) 0.418(15) Uani 1 1 d . . .
F2 F 0.279(2) 0.687(3) -0.0118(3) 0.50(2) Uani 1 1 d . . .

loop_
_atom_site_aniso_label
_atom_site_aniso_U_11
_atom_site_aniso_U_22
_atom_site_aniso_U_33
_atom_site_aniso_U_23
_atom_site_aniso_U_13
_atom_site_aniso_U_12
Ag1 0.0617(4) 0.0617(4) 0.0736(8) 0.000 0.000 0.0309(2)
Ag2 0.0927(6) 0.0773(5) 0.0826(5) -0.0074(4) -0.0018(4) 0.0366(4)
Ag3 0.0996(6) 0.0782(5) 0.0722(5) 0.0008(4) 0.0131(4) 0.0391(5)
Ag4 0.1015(7) 0.1015(7) 0.0835(10) 0.000 0.000 0.0508(3)
Se1 0.0985(8) 0.0565(5) 0.0787(6) -0.0026(5) 0.0087(6) 0.0325(5)
Se2 0.0591(5) 0.0715(6) 0.0617(5) -0.0004(4) 0.0080(4) 0.0294(4)
Se3 0.1008(8) 0.1169(9) 0.0743(6) -0.0042(6) 0.0038(6) 0.0788(7)
Se4 0.0995(8) 0.1043(8) 0.0720(6) -0.0292(6) -0.0129(6) 0.0494(7)
Cl1 0.0548(11) 0.0548(11) 0.0519(18) 0.000 0.000 0.0274(6)
P1 0.0653(14) 0.0587(14) 0.0695(15) 0.0072(11) 0.0078(12) 0.0210(12)
P2 0.110(2) 0.0781(18) 0.0805(19) -0.0118(14) 0.0109(16) 0.0484(17)
O1 0.287(19) 0.073(7) 0.292(18) 0.001(9) -0.083(15) 0.053(10)
O2 0.155(9) 0.156(9) 0.101(6) -0.043(6) 0.007(6) 0.082(8)
O3 0.081(5) 0.078(5) 0.131(6) 0.010(4) 0.031(5) 0.017(4)
O4 0.109(5) 0.087(5) 0.078(4) 0.015(4) 0.007(4) 0.056(4)
C1 0.119(13) 0.088(11) 0.50(4) 0.016(18) -0.037(19) 0.048(11)
C2 0.30(3) 0.122(13) 0.093(10) 0.030(10) 0.028(14) 0.094(16)
C3 0.186(16) 0.27(2) 0.092(9) 0.039(11) 0.023(10) 0.170(17)
C4 0.176(16) 0.27(2) 0.107(11) 0.055(13) -0.002(11) 0.139(17)
C5 0.27(3) 0.111(15) 0.25(2) 0.043(16) 0.08(2) 0.106(18)
C6 0.112(13) 0.085(10) 0.42(4) 0.060(16) -0.038(17) -0.006(9)
C7 0.131(13) 0.074(9) 0.29(2) 0.008(12) 0.077(14) 0.000(9)
C8 0.142(12) 0.134(11) 0.077(7) 0.029(7) 0.016(8) 0.074(10)
P3 0.270(10) 0.270(10) 0.111(7) 0.000 0.000 0.135(5)
F1 0.28(3) 0.42(3) 0.56(4) -0.16(4) 0.10(3) 0.19(2)
F2 0.47(5) 0.42(4) 0.48(3) -0.06(4) 0.31(4) 0.12(3)

loop_
_atom_type_symbol
_atom_type_description
_atom_type_scat_dispersion_real
_atom_type_scat_dispersion_imag
_atom_type_scat_source
C C 0.0033 0.0016 'International Tables Vol C Tables 4.2.6.8 and 6.1.1.4'
H H 0.0000 0.0000 'International Tables Vol C Tables 4.2.6.8 and 6.1.1.4'
O O 0.0106 0.0060 'International Tables Vol C Tables 4.2.6.8 and 6.1.1.4'
P P 0.1023 0.0942 'International Tables Vol C Tables 4.2.6.8 and 6.1.1.4'
Cl Cl 0.1484 0.1585 'International Tables Vol C Tables 4.2.6.8 and 6.1.1.4'
Se Se -0.0929 2.2259 'International Tables Vol C Tables 4.2.6.8 and 6.1.1.4'
Ag Ag -0.8971 1.1015 'International Tables Vol C Tables 4.2.6.8 and 6.1.1.4'
F F 0.0171 0.0103 'International Tables Vol C Tables 4.2.6.8 and 6.1.1.4'

loop_
_geom_angle_atom_site_label_1
_geom_angle_atom_site_label_2
_geom_angle_atom_site_label_3
_geom_angle
_geom_angle_site_symmetry_1
_geom_angle_site_symmetry_3
_geom_angle_publ_flag
Se2 Ag1 Se2 119.158(11) 2_665 . ?
Se2 Ag1 Se2 119.158(11) 2_665 3_565 ?
Se2 Ag1 Se2 119.158(11) . 3_565 ?
Se2 Ag1 Cl1 95.30(3) 2_665 . ?
Se2 Ag1 Cl1 95.30(3) . . ?
Se2 Ag1 Cl1 95.30(3) 3_565 . ?
Se1 Ag2 Se3 120.81(5) . 3_565 ?
Se1 Ag2 Se4 115.44(5) . . ?
Se3 Ag2 Se4 116.16(5) 3_565 . ?
Se1 Ag2 Cl1 97.00(6) . . ?
Se3 Ag2 Cl1 101.66(4) 3_565 . ?
Se4 Ag2 Cl1 99.00(6) . . ?
Se1 Ag2 Ag3 97.05(4) . 3_565 ?
Se3 Ag2 Ag3 51.43(3) 3_565 3_565 ?
Se4 Ag2 Ag3 143.40(4) . 3_565 ?
Cl1 Ag2 Ag3 58.72(4) . 3_565 ?
Se1 Ag2 Ag4 139.15(4) . . ?
Se3 Ag2 Ag4 96.60(4) 3_565 . ?
Se4 Ag2 Ag4 50.45(4) . . ?
Cl1 Ag2 Ag4 56.73(7) . . ?
Ag3 Ag2 Ag4 94.02(3) 3_565 . ?
Se3 Ag3 Se2 122.94(5) . 2_665 ?
Se3 Ag3 Se1 118.60(5) . . ?
Se2 Ag3 Se1 116.29(4) 2_665 . ?
Se3 Ag3 Ag2 52.17(3) . 2_665 ?
Se2 Ag3 Ag2 95.83(4) 2_665 2_665 ?
Se1 Ag3 Ag2 136.01(4) . 2_665 ?
Se4 Ag4 Se4 118.438(18) . 2_665 ?
Se4 Ag4 Se4 118.438(18) . 3_565 ?
Se4 Ag4 Se4 118.438(18) 2_665 3_565 ?
Se4 Ag4 Cl1 97.24(4) . . ?
Se4 Ag4 Cl1 97.24(4) 2_665 . ?
Se4 Ag4 Cl1 97.24(4) 3_565 . ?
Se4 Ag4 Ag2 94.79(4) . 2_665 ?
Se4 Ag4 Ag2 51.73(3) 2_665 2_665 ?
Se4 Ag4 Ag2 139.55(5) 3_565 2_665 ?
Cl1 Ag4 Ag2 53.45(3) . 2_665 ?
Se4 Ag4 Ag2 51.73(3) . . ?
Se4 Ag4 Ag2 139.55(5) 2_665 . ?
Se4 Ag4 Ag2 94.79(4) 3_565 . ?
Cl1 Ag4 Ag2 53.45(3) . . ?
Ag2 Ag4 Ag2 88.17(4) 2_665 . ?
Se4 Ag4 Ag2 139.55(5) . 3_565 ?
Se4 Ag4 Ag2 94.79(4) 2_665 3_565 ?
Se4 Ag4 Ag2 51.73(3) 3_565 3_565 ?
Cl1 Ag4 Ag2 53.45(3) . 3_565 ?
Ag2 Ag4 Ag2 88.17(4) 2_665 3_565 ?
Ag2 Ag4 Ag2 88.17(4) . 3_565 ?
P1 Se1 Ag2 109.61(8) . . ?
P1 Se1 Ag3 100.38(8) . . ?
Ag2 Se1 Ag3 81.46(4) . . ?
P1 Se2 Ag1 97.63(7) . . ?
P1 Se2 Ag3 110.50(8) . 3_565 ?
Ag1 Se2 Ag3 84.16(4) . 3_565 ?
P2 Se3 Ag3 105.09(9) . . ?
P2 Se3 Ag2 106.83(9) . 2_665 ?
Ag3 Se3 Ag2 76.40(4) . 2_665 ?
P2 Se4 Ag4 108.34(9) . . ?
P2 Se4 Ag2 106.32(9) . . ?
Ag4 Se4 Ag2 77.82(4) . . ?
Ag2 Cl1 Ag2 108.75(6) 2_665 . ?
Ag2 Cl1 Ag2 108.75(6) 2_665 3_565 ?
Ag2 Cl1 Ag2 108.75(6) . 3_565 ?
Ag2 Cl1 Ag1 110.19(6) 2_665 . ?
Ag2 Cl1 Ag1 110.19(6) . . ?
Ag2 Cl1 Ag1 110.19(6) 3_565 . ?
Ag2 Cl1 Ag4 69.81(6) 2_665 . ?
Ag2 Cl1 Ag4 69.81(6) . . ?
Ag2 Cl1 Ag4 69.81(6) 3_565 . ?
Ag1 Cl1 Ag4 180.0 . . ?
O4 P1 O3 107.8(4) . . ?
O4 P1 Se2 109.6(3) . . ?
O3 P1 Se2 103.0(3) . . ?
O4 P1 Se1 102.6(3) . . ?
O3 P1 Se1 109.7(3) . . ?
Se2 P1 Se1 123.49(12) . . ?
O1 P2 O2 97.8(8) . . ?
O1 P2 Se4 102.8(7) . . ?
O2 P2 Se4 110.4(4) . . ?
O1 P2 Se3 110.6(6) . . ?
O2 P2 Se3 108.2(4) . . ?
Se4 P2 Se3 123.80(13) . . ?
C5 O1 P2 155(2) . . ?
C2 O2 P2 123.6(10) . . ?
C7 O3 P1 123.7(9) . . ?
C8 O4 P1 123.6(7) . . ?
O2 C2 C3 114.6(15) . . ?
O1 C5 C1 143(3) . . ?
C6 C7 O3 115.8(16) . . ?
O4 C8 C4 110.1(11) . . ?
F1 P3 F1 97.8(16) 2_665 3_565 ?
F1 P3 F1 97.8(16) 2_665 . ?
F1 P3 F1 97.8(16) 3_565 . ?
F1 P3 F2 83.0(17) 2_665 . ?
F1 P3 F2 88.1(18) 3_565 . ?
F1 P3 F2 173.9(18) . . ?
F1 P3 F2 88.1(18) 2_665 3_565 ?
F1 P3 F2 173.9(18) 3_565 3_565 ?
F1 P3 F2 83.0(17) . 3_565 ?
F2 P3 F2 91.0(17) . 3_565 ?
F1 P3 F2 173.9(18) 2_665 2_665 ?
F1 P3 F2 83.0(17) 3_565 2_665 ?
F1 P3 F2 88.1(18) . 2_665 ?
F2 P3 F2 91.0(17) . 2_665 ?
F2 P3 F2 91.0(17) 3_565 2_665 ?

loop_
_geom_bond_atom_site_label_1
_geom_bond_atom_site_label_2
_geom_bond_distance
_geom_bond_site_symmetry_2
_geom_bond_publ_flag
Ag1 Se2 2.5999(9) 2_665 ?
Ag1 Se2 2.5999(9) . ?
Ag1 Se2 2.5999(9) 3_565 ?
Ag1 Cl1 2.917(3) . ?
Ag2 Se1 2.6129(14) . ?
Ag2 Se3 2.6182(15) 3_565 ?
Ag2 Se4 2.6355(14) . ?
Ag2 Cl1 2.8087(14) . ?
Ag2 Ag3 3.2220(12) 3_565 ?
Ag2 Ag4 3.2814(12) . ?
Ag3 Se3 2.5918(13) . ?
Ag3 Se2 2.6069(12) 2_665 ?
Ag3 Se1 2.6140(14) . ?
Ag3 Ag2 3.2220(12) 2_665 ?
Ag4 Se4 2.5883(13) . ?
Ag4 Se4 2.5883(13) 2_665 ?
Ag4 Se4 2.5883(13) 3_565 ?
Ag4 Cl1 2.923(4) . ?
Ag4 Ag2 3.2814(12) 2_665 ?
Ag4 Ag2 3.2814(12) 3_565 ?
Se1 P1 2.171(3) . ?
Se2 P1 2.155(3) . ?
Se2 Ag3 2.6068(12) 3_565 ?
Se3 P2 2.160(3) . ?
Se3 Ag2 2.6182(15) 2_665 ?
Se4 P2 2.150(4) . ?
Cl1 Ag2 2.8087(14) 2_665 ?
Cl1 Ag2 2.8087(14) 3_565 ?
P1 O4 1.559(7) . ?
P1 O3 1.580(7) . ?
P2 O1 1.534(12) . ?
P2 O2 1.547(9) . ?
O1 C5 1.069(19) . ?
O2 C2 1.406(18) . ?
O3 C7 1.430(16) . ?
O4 C8 1.461(13) . ?
C1 C5 1.36(2) . ?
C2 C3 1.45(2) . ?
C4 C8 1.482(17) . ?
C6 C7 1.33(2) . ?
P3 F1 1.400(15) 2_665 ?
P3 F1 1.400(15) 3_565 ?
P3 F1 1.400(15) . ?
P3 F2 1.458(18) . ?
P3 F2 1.458(18) 3_565 ?
P3 F2 1.458(18) 2_665 ?
